data_7008785
loop_
_publ_author_name
'Chang, Xiaohong'
'Lee, Kyung-Eun'
'Il Jeon, Sang'
'Kim, Yong-Joo'
'Lee, H.-K.'
'Lee, Soon W.'

_publ_section_title
;
 Bis(isothiocyanato)bis(phosphine) complexes of group 10 metals:
 reactivity toward organic isocyanides
;
_journal_issue 23
_journal_name_full 'Dalton Transactions'
_journal_page_first 3722
_journal_paper_doi 10.1039/b508134c
_journal_year 2005
_chemical_formula_sum 'C27 H31 N3 Ni P2 S2'
_chemical_formula_weight 582.32
_chemical_name_systematic
;
?
;
_space_group_IT_number 62
_symmetry_cell_setting orthorhombic
_symmetry_space_group_name_Hall '-P 2ac 2n'
_symmetry_space_group_name_H-M 'P n m a'
_atom_sites_solution_hydrogens geom
_atom_sites_solution_primary direct
_atom_sites_solution_secondary difmap
_audit_creation_method SHELXL-97
_cell_angle_alpha 90.00
_cell_angle_beta 90.00
_cell_angle_gamma 90.00
_cell_formula_units_Z 4
_cell_length_a 14.503(3)
_cell_length_b 12.9769(15)
_cell_length_c 15.918(3)
_cell_measurement_reflns_used 25
_cell_measurement_temperature 293(2)
_cell_measurement_theta_max 15.88
_cell_measurement_theta_min 5.07
_cell_volume 2995.8(9)
_computing_cell_refinement 'Siemens XSCANS'
_computing_data_collection 'Siemens XSCANS'
_computing_data_reduction 'Siemens SHELXTL'
_computing_molecular_graphics 'Siemens SHELXTL'
_computing_publication_material 'Siemens SHELXTL'
_computing_structure_refinement 'SHELXL-97 (Sheldrick, 1997)'
_computing_structure_solution 'SHELXS-97 (Sheldrick, 1990)'
_diffrn_ambient_temperature 293(2)
_diffrn_measured_fraction_theta_full 0.987
_diffrn_measured_fraction_theta_max 0.987
_diffrn_measurement_device 'Siemens P4'
_diffrn_measurement_method '\w scans'
_diffrn_radiation_monochromator graphite
_diffrn_radiation_source 'sealed tube'
_diffrn_radiation_type MoK\a
_diffrn_radiation_wavelength 0.71073
_diffrn_reflns_av_R_equivalents 0.0000
_diffrn_reflns_av_sigmaI/netI 0.0984
_diffrn_reflns_limit_h_max 17
_diffrn_reflns_limit_h_min 0
_diffrn_reflns_limit_k_max 15
_diffrn_reflns_limit_k_min 0
_diffrn_reflns_limit_l_max 18
_diffrn_reflns_limit_l_min 0
_diffrn_reflns_number 2731
_diffrn_reflns_theta_full 25.00
_diffrn_reflns_theta_max 25.00
_diffrn_reflns_theta_min 2.02
_diffrn_standards_interval_count 97
_diffrn_standards_number 3
_exptl_absorpt_coefficient_mu 0.914
_exptl_absorpt_correction_T_max 0.5935
_exptl_absorpt_correction_T_min 0.5501
_exptl_absorpt_correction_type empirical
_exptl_crystal_colour 'RED '
_exptl_crystal_density_diffrn 1.291
_exptl_crystal_density_method 'not measured'
_exptl_crystal_description 'BLOCK '
_exptl_crystal_F_000 1216
_exptl_crystal_size_max 0.18
_exptl_crystal_size_mid 0.16
_exptl_crystal_size_min 0.14
_refine_diff_density_max 0.535
_refine_diff_density_min -0.429
_refine_diff_density_rms 0.064
_refine_ls_extinction_method none
_refine_ls_goodness_of_fit_ref 1.000
_refine_ls_hydrogen_treatment mixed
_refine_ls_matrix_type full
_refine_ls_number_parameters 184
_refine_ls_number_reflns 2731
_refine_ls_number_restraints 0
_refine_ls_restrained_S_all 1.000
_refine_ls_R_factor_all 0.1722
_refine_ls_R_factor_gt 0.0661
_refine_ls_shift/su_max 0.001
_refine_ls_shift/su_mean 0.000
_refine_ls_structure_factor_coef Fsqd
_refine_ls_weighting_details 'calc w=1/[\s^2^(Fo^2^)+(0.0420P)^2^+2.6601P] where P=(Fo^2^+2Fc^2^)/3'
_refine_ls_weighting_scheme calc
_refine_ls_wR_factor_gt 0.1170
_refine_ls_wR_factor_ref 0.1542
_reflns_number_gt 1188
_reflns_number_total 2731
_reflns_threshold_expression >2sigma(I)
_cod_data_source_file b508134c.txt
_cod_data_source_block nincs2
_cod_depositor_comments
;
The following automatic conversions were performed:
'_symmetry_cell_setting' value 'Orthorhombic' changed to 'orthorhombic'
according to '/home/saulius/struct/CIF-dictionaries/cif_core.dic'
dictionary named 'cif_core.dic' version 2.4.1 from 2010-06-29.

Automatic conversion script
Id: cif_fix_enum 1527 2010-12-29 10:47:43Z saulius 
;
_cod_original_cell_volume 2995.9(9)
_cod_original_sg_symbol_H-M 'Pnma '
_cod_database_code 7008785

loop_
_symmetry_equiv_pos_as_xyz
'x, y, z'
'-x+1/2, -y, z+1/2'
'-x, y+1/2, -z'
'x+1/2, -y+1/2, -z+1/2'
'-x, -y, -z'
'x-1/2, y, -z-1/2'
'x, -y-1/2, z'
'-x-1/2, y-1/2, z-1/2'

loop_
_atom_site_label
_atom_site_type_symbol
_atom_site_fract_x
_atom_site_fract_y
_atom_site_fract_z
_atom_site_U_iso_or_equiv
_atom_site_adp_type
_atom_site_occupancy
_atom_site_symmetry_multiplicity
_atom_site_calc_flag
_atom_site_refinement_flags
_atom_site_disorder_assembly
_atom_site_disorder_group
Ni1 Ni 0.68690(9) 0.2500 0.42136(7) 0.0567(4) Uani 1 2 d S . .
S1 S 0.8641(3) 0.2500 0.6631(2) 0.166(2) Uani 1 2 d S . .
S2 S 0.4413(2) 0.2500 0.62069(18) 0.0873(10) Uani 1 2 d S . .
P1 P 0.68224(14) 0.07995(14) 0.41784(12) 0.0680(6) Uani 1 1 d . . .
N1 N 0.6659(5) 0.2500 0.2380(5) 0.062(2) Uani 1 2 d S . .
N2 N 0.7679(6) 0.2500 0.5152(5) 0.082(3) Uani 1 2 d S . .
N3 N 0.5619(7) 0.2500 0.4876(6) 0.101(3) Uani 1 2 d S . .
C1 C 0.6751(7) 0.2500 0.3105(6) 0.062(3) Uani 1 2 d S . .
C2 C 0.6526(8) 0.2500 0.1505(5) 0.061(3) Uani 1 2 d S . .
C3 C 0.5621(9) 0.2500 0.1237(7) 0.072(3) Uani 1 2 d S . .
C4 C 0.5483(10) 0.2500 0.0374(8) 0.097(4) Uani 1 2 d S . .
H4 H 0.4889 0.2500 0.0156 0.117 Uiso 1 2 calc SR . .
C5 C 0.6205(12) 0.2500 -0.0138(8) 0.094(4) Uani 1 2 d S . .
H5 H 0.6091 0.2500 -0.0713 0.113 Uiso 1 2 calc SR . .
C6 C 0.7107(9) 0.2500 0.0121(7) 0.084(4) Uani 1 2 d S . .
H6 H 0.7585 0.2500 -0.0269 0.101 Uiso 1 2 calc SR . .
C7 C 0.7297(8) 0.2500 0.0990(6) 0.072(3) Uani 1 2 d S . .
C8 C 0.4804(8) 0.2500 0.1825(7) 0.102(4) Uani 1 2 d S . .
H8A H 0.4244 0.2500 0.1503 0.153 Uiso 1 2 calc SR . .
H8B H 0.4825 0.3104 0.2173 0.153 Uiso 0.50 1 calc PR . .
H8C H 0.4825 0.1896 0.2173 0.153 Uiso 0.50 1 calc PR . .
C9 C 0.8247(7) 0.2500 0.1352(7) 0.099(4) Uani 1 2 d S . .
H9A H 0.8691 0.2500 0.0905 0.148 Uiso 1 2 calc SR . .
H9B H 0.8330 0.1896 0.1692 0.148 Uiso 0.50 1 calc PR . .
H9C H 0.8330 0.3104 0.1692 0.148 Uiso 0.50 1 calc PR . .
C10 C 0.6746(5) 0.0249(6) 0.5221(4) 0.102(3) Uani 1 1 d . . .
H10A H 0.7282 0.0439 0.5540 0.154 Uiso 1 1 calc R . .
H10B H 0.6712 -0.0488 0.5180 0.154 Uiso 1 1 calc R . .
H10C H 0.6203 0.0504 0.5497 0.154 Uiso 1 1 calc R . .
C11 C 0.5780(5) 0.0350(6) 0.3642(6) 0.120(3) Uani 1 1 d . . .
H11A H 0.5249 0.0680 0.3883 0.179 Uiso 1 1 calc R . .
H11B H 0.5725 -0.0383 0.3707 0.179 Uiso 1 1 calc R . .
H11C H 0.5818 0.0518 0.3056 0.179 Uiso 1 1 calc R . .
C12 C 0.7788(6) 0.0162(6) 0.3712(5) 0.073(2) Uani 1 1 d . . .
C13 C 0.7714(8) -0.0448(6) 0.3001(5) 0.113(3) Uani 1 1 d . . .
H13 H 0.7142 -0.0534 0.2747 0.135 Uiso 1 1 calc R . .
C14 C 0.8483(12) -0.0933(11) 0.2663(8) 0.165(7) Uani 1 1 d . . .
H14 H 0.8417 -0.1354 0.2194 0.198 Uiso 1 1 calc R . .
C15 C 0.9311(11) -0.0799(11) 0.3004(10) 0.154(7) Uani 1 1 d . . .
H15 H 0.9822 -0.1127 0.2773 0.184 Uiso 1 1 calc R . .
C16 C 0.9413(8) -0.0180(9) 0.3697(8) 0.140(4) Uani 1 1 d . . .
H16 H 0.9996 -0.0074 0.3923 0.168 Uiso 1 1 calc R . .
C17 C 0.8652(7) 0.0289(7) 0.4060(6) 0.103(3) Uani 1 1 d . . .
H17 H 0.8724 0.0690 0.4540 0.123 Uiso 1 1 calc R . .
C18 C 0.8080(7) 0.2500 0.5760(7) 0.076(3) Uani 1 2 d S . .
C19 C 0.5126(7) 0.2500 0.5436(6) 0.062(3) Uani 1 2 d S . .

loop_
_atom_site_aniso_label
_atom_site_aniso_U_11
_atom_site_aniso_U_22
_atom_site_aniso_U_33
_atom_site_aniso_U_23
_atom_site_aniso_U_13
_atom_site_aniso_U_12
Ni1 0.0675(9) 0.0565(8) 0.0461(7) 0.000 -0.0004(7) 0.000
S1 0.106(3) 0.314(7) 0.078(2) 0.000 -0.034(2) 0.000
S2 0.111(3) 0.0712(19) 0.0798(18) 0.000 0.0283(19) 0.000
P1 0.0751(14) 0.0561(12) 0.0727(12) 0.0123(10) 0.0011(12) -0.0043(11)
N1 0.081(6) 0.052(5) 0.052(5) 0.000 -0.005(5) 0.000
N2 0.094(7) 0.091(7) 0.062(6) 0.000 -0.019(5) 0.000
N3 0.103(8) 0.105(8) 0.095(7) 0.000 0.046(6) 0.000
C1 0.076(7) 0.055(6) 0.053(6) 0.000 -0.006(6) 0.000
C2 0.092(9) 0.051(6) 0.039(5) 0.000 -0.015(6) 0.000
C3 0.092(9) 0.060(7) 0.065(7) 0.000 -0.017(7) 0.000
C4 0.122(13) 0.092(10) 0.077(9) 0.000 -0.045(9) 0.000
C5 0.151(14) 0.069(8) 0.063(8) 0.000 -0.013(9) 0.000
C6 0.109(11) 0.073(8) 0.071(8) 0.000 0.025(7) 0.000
C7 0.087(8) 0.066(7) 0.061(7) 0.000 0.011(6) 0.000
C8 0.078(9) 0.124(11) 0.105(9) 0.000 -0.005(8) 0.000
C9 0.075(9) 0.130(11) 0.090(8) 0.000 0.012(7) 0.000
C10 0.138(7) 0.081(6) 0.088(5) 0.038(5) 0.031(5) 0.008(6)
C11 0.110(7) 0.069(5) 0.179(9) 0.021(6) -0.044(7) -0.034(6)
C12 0.110(7) 0.049(4) 0.062(4) 0.008(4) 0.016(5) 0.003(5)
C13 0.182(10) 0.074(6) 0.082(6) -0.008(5) -0.004(6) 0.017(7)
C14 0.29(2) 0.098(9) 0.105(9) 0.002(7) 0.083(13) 0.065(14)
C15 0.198(15) 0.085(9) 0.178(16) 0.048(10) 0.113(14) 0.033(13)
C16 0.136(10) 0.094(8) 0.191(12) 0.010(8) 0.059(10) 0.013(8)
C17 0.089(7) 0.081(6) 0.138(8) -0.011(6) 0.027(7) 0.000(6)
C18 0.057(6) 0.107(9) 0.065(6) 0.000 0.014(7) 0.000
C19 0.064(7) 0.047(6) 0.074(7) 0.000 0.002(6) 0.000

loop_
_atom_type_symbol
_atom_type_description
_atom_type_scat_dispersion_real
_atom_type_scat_dispersion_imag
_atom_type_scat_source
C C 0.0033 0.0016 'International Tables Vol C Tables 4.2.6.8 and 6.1.1.4'
H H 0.0000 0.0000 'International Tables Vol C Tables 4.2.6.8 and 6.1.1.4'
N N 0.0061 0.0033 'International Tables Vol C Tables 4.2.6.8 and 6.1.1.4'
P P 0.1023 0.0942 'International Tables Vol C Tables 4.2.6.8 and 6.1.1.4'
S S 0.1246 0.1234 'International Tables Vol C Tables 4.2.6.8 and 6.1.1.4'
Ni Ni 0.3393 1.1124 'International Tables Vol C Tables 4.2.6.8 and 6.1.1.4'

loop_
_geom_angle_atom_site_label_1
_geom_angle_atom_site_label_2
_geom_angle_atom_site_label_3
_geom_angle
_geom_angle_site_symmetry_1
_geom_angle_site_symmetry_3
_geom_angle_publ_flag
C1 Ni1 N2 147.3(4) . . ?
C1 Ni1 N3 114.6(4) . . ?
N2 Ni1 N3 98.0(4) . . ?
C1 Ni1 P1 88.38(6) . 7_565 ?
N2 Ni1 P1 92.23(7) . 7_565 ?
N3 Ni1 P1 89.21(7) . 7_565 ?
C1 Ni1 P1 88.38(6) . . ?
N2 Ni1 P1 92.23(7) . . ?
N3 Ni1 P1 89.21(7) . . ?
P1 Ni1 P1 175.44(14) 7_565 . ?
C12 P1 C10 104.2(3) . . ?
C12 P1 C11 107.8(4) . . ?
C10 P1 C11 104.5(4) . . ?
C12 P1 Ni1 116.7(3) . . ?
C10 P1 Ni1 111.9(3) . . ?
C11 P1 Ni1 110.8(3) . . ?
C1 N1 C2 178.8(10) . . ?
C18 N2 Ni1 172.8(9) . . ?
C19 N3 Ni1 158.8(10) . . ?
N1 C1 Ni1 178.9(9) . . ?
C3 C2 C7 125.7(9) . . ?
C3 C2 N1 115.9(10) . . ?
C7 C2 N1 118.4(9) . . ?
C2 C3 C4 116.3(12) . . ?
C2 C3 C8 123.7(9) . . ?
C4 C3 C8 120.1(12) . . ?
C5 C4 C3 119.7(13) . . ?
C4 C5 C6 124.6(12) . . ?
C5 C6 C7 118.7(11) . . ?
C2 C7 C6 115.0(10) . . ?
C2 C7 C9 121.0(9) . . ?
C6 C7 C9 123.9(10) . . ?
C17 C12 C13 117.8(9) . . ?
C17 C12 P1 119.3(7) . . ?
C13 C12 P1 122.9(8) . . ?
C12 C13 C14 120.9(11) . . ?
C15 C14 C13 120.5(16) . . ?
C14 C15 C16 120.1(18) . . ?
C15 C16 C17 120.4(14) . . ?
C12 C17 C16 120.2(10) . . ?
N2 C18 S1 179.4(10) . . ?
N3 C19 S2 178.5(11) . . ?

loop_
_geom_bond_atom_site_label_1
_geom_bond_atom_site_label_2
_geom_bond_distance
_geom_bond_site_symmetry_2
_geom_bond_publ_flag
Ni1 C1 1.773(9) . ?
Ni1 N2 1.899(9) . ?
Ni1 N3 2.097(9) . ?
Ni1 P1 2.2084(18) 7_565 ?
Ni1 P1 2.2084(18) . ?
S1 C18 1.608(12) . ?
S2 C19 1.605(11) . ?
P1 C12 1.788(8) . ?
P1 C10 1.811(6) . ?
P1 C11 1.832(7) . ?
N1 C1 1.163(9) . ?
N1 C2 1.405(10) . ?
N2 C18 1.130(11) . ?
N3 C19 1.142(11) . ?
C2 C3 1.380(13) . ?
C2 C7 1.387(13) . ?
C3 C4 1.388(13) . ?
C3 C8 1.509(13) . ?
C4 C5 1.327(15) . ?
C5 C6 1.372(15) . ?
C6 C7 1.410(14) . ?
C7 C9 1.494(13) . ?
C12 C17 1.380(10) . ?
C12 C13 1.385(10) . ?
C13 C14 1.388(14) . ?
C14 C15 1.330(17) . ?
C15 C16 1.372(16) . ?
C16 C17 1.387(12) . ?
